data_4113421
loop_
_publ_author_name
'Nanfeng Zheng'
'Xianhui Bu'
'Pingyun Feng'

_publ_section_title
;
 Nonaqueous Synthesis and Selective Crystallization of Gallium Sulfide
 Clusters into Three-Dimensional Photoluminescent Superlattices
;
_journal_name_full 'Journal of the American Chemical Society'
_journal_page_first 1138
_journal_page_last 1139
_journal_paper_doi 10.1021/ja021274k
_journal_volume 125
_journal_year 2003
_chemical_formula_sum 'Ga4.5 In5.5 S18'
_chemical_formula_weight 1522.33
_chemical_name_common UCR-7GaInS-TETA
_chemical_name_systematic
; 
 ? 
;
_space_group_IT_number 142
_symmetry_cell_setting tetragonal
_symmetry_space_group_name_Hall '-I 4bd 2c'
_symmetry_space_group_name_H-M 'I 41/a c d :2'
_atom_sites_solution_hydrogens geom
_atom_sites_solution_primary direct
_atom_sites_solution_secondary difmap
_audit_creation_method SHELXL-97
_cell_angle_alpha 90.00
_cell_angle_beta 90.00
_cell_angle_gamma 90.00
_cell_formula_units_Z 8
_cell_length_a 19.7145(18)
_cell_length_b 19.7145(18)
_cell_length_c 30.995(4)
_cell_measurement_temperature 293(2)
_cell_volume 12047(2)
_computing_structure_refinement 'SHELXL-97 (Sheldrick, 1997)'
_computing_structure_solution 'SHELXS-97 (Sheldrick, 1990)'
_diffrn_ambient_temperature 293(2)
_diffrn_measured_fraction_theta_full 0.999
_diffrn_measured_fraction_theta_max 0.999
_diffrn_radiation_monochromator graphite
_diffrn_radiation_source 'fine-focus sealed tube'
_diffrn_radiation_type MoK\a
_diffrn_radiation_wavelength 0.71073
_diffrn_reflns_av_R_equivalents 0.0944
_diffrn_reflns_av_sigmaI/netI 0.0403
_diffrn_reflns_limit_h_max 21
_diffrn_reflns_limit_h_min -17
_diffrn_reflns_limit_k_max 21
_diffrn_reflns_limit_k_min -21
_diffrn_reflns_limit_l_max 33
_diffrn_reflns_limit_l_min -31
_diffrn_reflns_number 23862
_diffrn_reflns_theta_full 22.50
_diffrn_reflns_theta_max 22.50
_diffrn_reflns_theta_min 1.96
_exptl_absorpt_coefficient_mu 4.665
_exptl_crystal_density_diffrn 1.679
_exptl_crystal_F_000 5576
_refine_diff_density_max 1.875
_refine_diff_density_min -1.699
_refine_diff_density_rms 0.562
_refine_ls_extinction_method none
_refine_ls_goodness_of_fit_ref 1.255
_refine_ls_hydrogen_treatment mixed
_refine_ls_matrix_type full
_refine_ls_number_parameters 73
_refine_ls_number_reflns 1979
_refine_ls_number_restraints 3
_refine_ls_restrained_S_all 1.254
_refine_ls_R_factor_all 0.0957
_refine_ls_R_factor_gt 0.0587
_refine_ls_shift/su_max 0.003
_refine_ls_shift/su_mean 0.001
_refine_ls_structure_factor_coef Fsqd
_refine_ls_weighting_details 'calc w=1/[\s^2^(Fo^2^)+(0.1485P)^2^+55.0422P] where P=(Fo^2^+2Fc^2^)/3'
_refine_ls_weighting_scheme calc
_refine_ls_wR_factor_gt 0.2376
_refine_ls_wR_factor_ref 0.2591
_reflns_number_gt 1388
_reflns_number_total 1979
_reflns_threshold_expression >2sigma(I)
_cod_data_source_file ja021274k_6.cif
_cod_data_source_block UCR7GaInSTETA
_cod_original_sg_symbol_H-M 'I 41/a c d'
_cod_original_formula_sum 'Ga4.50 In5.50 S18'
_cod_database_code 4113421

loop_
_symmetry_equiv_pos_as_xyz
'x, y, z'
'-x+1/2, -y, z+1/2'
'-y+1/4, x+3/4, z+1/4'
'y+1/4, -x+1/4, z+3/4'
'-x+1/2, y, -z'
'x, -y, -z+1/2'
'y+1/4, x+3/4, -z+3/4'
'-y+1/4, -x+1/4, -z+1/4'
'x+1/2, y+1/2, z+1/2'
'-x+1, -y+1/2, z+1'
'-y+3/4, x+5/4, z+3/4'
'y+3/4, -x+3/4, z+5/4'
'-x+1, y+1/2, -z+1/2'
'x+1/2, -y+1/2, -z+1'
'y+3/4, x+5/4, -z+5/4'
'-y+3/4, -x+3/4, -z+3/4'
'-x, -y, -z'
'x-1/2, y, -z-1/2'
'y-1/4, -x-3/4, -z-1/4'
'-y-1/4, x-1/4, -z-3/4'
'x-1/2, -y, z'
'-x, y, z-1/2'
'-y-1/4, -x-3/4, z-3/4'
'y-1/4, x-1/4, z-1/4'
'-x+1/2, -y+1/2, -z+1/2'
'x, y+1/2, -z'
'y+1/4, -x-1/4, -z+1/4'
'-y+1/4, x+1/4, -z-1/4'
'x, -y+1/2, z+1/2'
'-x+1/2, y+1/2, z'
'-y+1/4, -x-1/4, z-1/4'
'y+1/4, x+1/4, z+1/4'

loop_
_atom_site_label
_atom_site_type_symbol
_atom_site_fract_x
_atom_site_fract_y
_atom_site_fract_z
_atom_site_U_iso_or_equiv
_atom_site_adp_type
_atom_site_occupancy
_atom_site_symmetry_multiplicity
_atom_site_calc_flag
_atom_site_refinement_flags
In1 In 0.5000 0.2500 0.03417(6) 0.0475(9) Uani 0.62(4) 2 d SP
Ga1 Ga 0.5000 0.2500 0.03417(6) 0.0475(9) Uani 0.38(4) 2 d SP
In2 In 0.46045(7) 0.11415(7) 0.12547(5) 0.0430(7) Uani 0.42(3) 1 d P
Ga2 Ga 0.46045(7) 0.11415(7) 0.12547(5) 0.0430(7) Uani 0.58(4) 1 d P
In3 In 0.33088(7) 0.15950(7) 0.03917(4) 0.0497(7) Uani 0.62(3) 1 d P
Ga3 Ga 0.33088(7) 0.15950(7) 0.03917(4) 0.0497(7) Uani 0.38(4) 1 d P
S4 S 0.5480(2) 0.1620(2) 0.08016(13) 0.0470(13) Uani 1 1 d .
S5 S 0.3764(3) 0.0693(2) 0.08301(16) 0.0645(16) Uani 1 1 d .
S6 S 0.5051(2) 0.0289(2) 0.16732(16) 0.0621(16) Uani 1 1 d .
S7 S 0.4142(3) 0.2070(3) -0.00863(16) 0.0695(17) Uani 1 1 d .
S9 S 0.2500 0.0958(3) 0.0000 0.074(2) Uani 1 2 d S

loop_
_atom_site_aniso_label
_atom_site_aniso_U_11
_atom_site_aniso_U_22
_atom_site_aniso_U_33
_atom_site_aniso_U_23
_atom_site_aniso_U_13
_atom_site_aniso_U_12
In1 0.0495(14) 0.0455(13) 0.0476(15) 0.000 0.000 -0.0038(9)
Ga1 0.0495(14) 0.0455(13) 0.0476(15) 0.000 0.000 -0.0038(9)
In2 0.0401(10) 0.0405(10) 0.0485(11) 0.0017(7) -0.0046(7) -0.0005(6)
Ga2 0.0401(10) 0.0405(10) 0.0485(11) 0.0017(7) -0.0046(7) -0.0005(6)
In3 0.0497(10) 0.0451(10) 0.0543(11) -0.0027(7) -0.0102(7) -0.0029(6)
Ga3 0.0497(10) 0.0451(10) 0.0543(11) -0.0027(7) -0.0102(7) -0.0029(6)
S4 0.044(2) 0.045(3) 0.052(3) 0.0020(19) 0.0002(19) -0.0044(19)
S5 0.067(3) 0.048(3) 0.079(4) 0.000(2) -0.025(3) -0.003(2)
S6 0.057(3) 0.055(3) 0.074(3) 0.005(2) -0.001(2) -0.007(2)
S7 0.080(4) 0.075(4) 0.054(3) -0.005(2) -0.002(3) -0.015(3)
S9 0.071(5) 0.054(4) 0.098(6) 0.000 -0.031(4) 0.000

loop_
_atom_type_symbol
_atom_type_description
_atom_type_scat_dispersion_real
_atom_type_scat_dispersion_imag
_atom_type_scat_source
S S 0.1246 0.1234 'International Tables Vol C Tables 4.2.6.8 and 6.1.1.4'
Ga Ga 0.2307 1.6083 'International Tables Vol C Tables 4.2.6.8 and 6.1.1.4'
In In -0.7276 1.3100 'International Tables Vol C Tables 4.2.6.8 and 6.1.1.4'

loop_
_geom_angle_atom_site_label_1
_geom_angle_atom_site_label_2
_geom_angle_atom_site_label_3
_geom_angle
_geom_angle_site_symmetry_1
_geom_angle_site_symmetry_3
S7 In1 S7 109.9(3) . 10_554
S7 In1 S4 108.20(16) . 10_554
S7 In1 S4 111.06(16) 10_554 10_554
S7 In1 S4 111.06(16) . .
S7 In1 S4 108.20(16) 10_554 .
S4 In1 S4 108.4(2) 10_554 .
S5 In2 S6 108.58(18) . .
S5 In2 S4 108.58(17) . 27_565
S6 In2 S4 110.80(17) . 27_565
S5 In2 S4 109.47(18) . .
S6 In2 S4 109.85(16) . .
S4 In2 S4 109.5(2) 27_565 .
S9 In3 S6 112.03(15) . 27_565
S9 In3 S7 110.57(13) . .
S6 In3 S7 111.53(17) 27_565 .
S9 In3 S5 98.54(18) . .
S6 In3 S5 111.19(18) 27_565 .
S7 In3 S5 112.36(18) . .
Ga2 S4 In2 0.00(10) 20_656 20_656
Ga2 S4 In2 109.66(16) 20_656 .
In2 S4 In2 109.66(16) 20_656 .
Ga2 S4 In1 109.35(16) 20_656 .
In2 S4 In1 109.35(16) 20_656 .
In2 S4 In1 109.88(17) . .
In2 S5 In3 107.9(2) . .
In2 S6 Ga3 105.98(19) . 20_656
In2 S6 In3 105.98(19) . 20_656
Ga3 S6 In3 0.00(9) 20_656 20_656
In1 S7 In3 106.8(2) . .
In3 S9 Ga3 115.9(3) . 5
In3 S9 In3 115.9(3) . 5
Ga3 S9 In3 0.00(9) 5 5

loop_
_geom_bond_atom_site_label_1
_geom_bond_atom_site_label_2
_geom_bond_distance
_geom_bond_site_symmetry_2
In1 S7 2.311(5) .
In1 S7 2.311(5) 10_554
In1 S4 2.437(4) 10_554
In1 S4 2.437(4) .
In2 S5 2.293(5) .
In2 S6 2.298(5) .
In2 S4 2.408(4) 27_565
In2 S4 2.418(4) .
In3 S9 2.365(4) .
In3 S6 2.388(5) 27_565
In3 S7 2.402(5) .
In3 S5 2.412(5) .
S4 Ga2 2.408(4) 20_656
S4 In2 2.408(4) 20_656
S6 Ga3 2.388(5) 20_656
S6 In3 2.388(5) 20_656
S9 Ga3 2.365(4) 5
S9 In3 2.365(4) 5
